data_4078424
loop_
_publ_author_name
'Wang, Yang'
'Zhao, Wei'
'Liu, Dongtao'
'Li, Shihui'
'Liu, Xinli'
'Cui, Dongmei'
'Chen, Xuesi'

_publ_section_title
;
 Magnesium and Zinc Complexes Supported byN,O-Bidentate Pyridyl
 Functionalized Alkoxy Ligands: Synthesis and Immortal ROP of \e-CL
 andl-LA
;
_journal_issue 11
_journal_name_full Organometallics
_journal_page_first 4182
_journal_paper_doi 10.1021/om300113p
_journal_volume 31
_journal_year 2012
_chemical_formula_sum 'C14 H23 Mg N O'
_chemical_formula_weight 245.64
_chemical_name_systematic
; 
 ? 
;
_space_group_IT_number 2
_symmetry_cell_setting triclinic
_symmetry_space_group_name_Hall '-P 1'
_symmetry_space_group_name_H-M 'P -1'
_atom_sites_solution_hydrogens geom
_atom_sites_solution_primary direct
_atom_sites_solution_secondary difmap
_audit_creation_method SHELXL-97
_cell_angle_alpha 115.841(2)
_cell_angle_beta 90.150(2)
_cell_angle_gamma 113.948(2)
_cell_formula_units_Z 2
_cell_length_a 9.2391(13)
_cell_length_b 9.9204(14)
_cell_length_c 10.2260(15)
_cell_measurement_temperature 144.5(2)
_cell_volume 752.34(19)
_computing_structure_refinement 'SHELXL-97 (Sheldrick, 1997)'
_computing_structure_solution 'SHELXS-97 (Sheldrick, 1990)'
_diffrn_ambient_temperature 144.5(2)
_diffrn_measured_fraction_theta_full 0.972
_diffrn_measured_fraction_theta_max 0.972
_diffrn_radiation_monochromator graphite
_diffrn_radiation_source 'fine-focus sealed tube'
_diffrn_radiation_type MoK\a
_diffrn_radiation_wavelength 0.71073
_diffrn_reflns_av_R_equivalents 0.0165
_diffrn_reflns_av_sigmaI/netI 0.0288
_diffrn_reflns_limit_h_max 10
_diffrn_reflns_limit_h_min -11
_diffrn_reflns_limit_k_max 12
_diffrn_reflns_limit_k_min -12
_diffrn_reflns_limit_l_max 12
_diffrn_reflns_limit_l_min -12
_diffrn_reflns_number 4775
_diffrn_reflns_theta_full 26.05
_diffrn_reflns_theta_max 26.05
_diffrn_reflns_theta_min 2.27
_exptl_absorpt_coefficient_mu 0.104
_exptl_absorpt_correction_T_max 0.9794
_exptl_absorpt_correction_T_min 0.9694
_exptl_absorpt_correction_type multi-scan
_exptl_crystal_colour colorless
_exptl_crystal_density_diffrn 1.084
_exptl_crystal_density_method 'not measured'
_exptl_crystal_description block
_exptl_crystal_F_000 268
_exptl_crystal_size_max 0.30
_exptl_crystal_size_mid 0.20
_exptl_crystal_size_min 0.20
_refine_diff_density_max 0.372
_refine_diff_density_min -0.182
_refine_diff_density_rms 0.045
_refine_ls_extinction_method none
_refine_ls_goodness_of_fit_ref 1.040
_refine_ls_hydrogen_treatment constr
_refine_ls_matrix_type full
_refine_ls_number_parameters 158
_refine_ls_number_reflns 2892
_refine_ls_number_restraints 0
_refine_ls_restrained_S_all 1.040
_refine_ls_R_factor_all 0.0618
_refine_ls_R_factor_gt 0.0514
_refine_ls_shift/su_max 0.000
_refine_ls_shift/su_mean 0.000
_refine_ls_structure_factor_coef Fsqd
_refine_ls_weighting_details 'calc w=1/[\s^2^(Fo^2^)+(0.0685P)^2^+0.2909P] where P=(Fo^2^+2Fc^2^)/3'
_refine_ls_weighting_scheme calc
_refine_ls_wR_factor_gt 0.1295
_refine_ls_wR_factor_ref 0.1383
_reflns_number_gt 2397
_reflns_number_total 2892
_reflns_threshold_expression >2sigma(I)
_cod_data_source_file om300113p_si_002.cif
_cod_data_source_block Complex_1
_cod_depositor_comments
;
The following automatic conversions were performed:

'_symmetry_cell_setting' value 'Triclinic' changed to 'triclinic'
according to /home/saulius/struct/CIF-dictionaries/cif_core.dic
dictionary named 'cif_core.dic' version 2.4.1 from
2010-06-29.

'_exptl_absorpt_correction_type' value 'Multi-scan'
changed to 'multi-scan' according to
/home/saulius/struct/CIF-dictionaries/cif_core.dic dictionary named
'cif_core.dic' version 2.4.1 from 2010-06-29.

Automatic conversion script
Id: cif_fix_values 1891 2012-01-12 08:04:46Z andrius 
;
_cod_original_sg_symbol_H-M P-1
_cod_database_code 4078424

loop_
_symmetry_equiv_pos_as_xyz
'x, y, z'
'-x, -y, -z'

loop_
_atom_site_label
_atom_site_type_symbol
_atom_site_fract_x
_atom_site_fract_y
_atom_site_fract_z
_atom_site_U_iso_or_equiv
_atom_site_adp_type
_atom_site_occupancy
_atom_site_symmetry_multiplicity
_atom_site_calc_flag
_atom_site_refinement_flags
Mg1 Mg 0.11618(7) 0.66828(8) 0.11251(7) 0.0363(2) Uani 1 1 d .
N1 N -0.03236(18) 0.76051(19) 0.25804(17) 0.0375(4) Uani 1 1 d .
O1 O 0.05945(15) 0.43499(16) 0.06359(14) 0.0357(3) Uani 1 1 d .
C1 C -0.1235(2) 0.8083(2) 0.2018(2) 0.0394(4) Uani 1 1 d .
C2 C -0.2408(3) 0.8470(3) 0.2721(3) 0.0512(5) Uani 1 1 d .
H2 H -0.3054 0.8788 0.2308 0.061 Uiso 1 1 calc R
C3 C -0.2623(3) 0.8387(3) 0.4017(3) 0.0573(6) Uani 1 1 d .
H3 H -0.3423 0.8640 0.4505 0.069 Uiso 1 1 calc R
C4 C -0.1667(3) 0.7932(3) 0.4604(3) 0.0529(6) Uani 1 1 d .
H4 H -0.1788 0.7887 0.5508 0.063 Uiso 1 1 calc R
C5 C -0.0530(3) 0.7543(3) 0.3858(2) 0.0438(5) Uani 1 1 d .
C6 C -0.0913(3) 0.8188(2) 0.0622(2) 0.0431(5) Uani 1 1 d .
H6A H 0.0266 0.8872 0.0770 0.052 Uiso 1 1 calc R
H6B H -0.1471 0.8788 0.0461 0.052 Uiso 1 1 calc R
C7 C 0.0544(3) 0.7036(3) 0.4442(3) 0.0572(6) Uani 1 1 d .
H7A H 0.0114 0.5812 0.3900 0.086 Uiso 1 1 calc R
H7B H 0.0574 0.7405 0.5505 0.086 Uiso 1 1 calc R
H7C H 0.1644 0.7560 0.4302 0.086 Uiso 1 1 calc R
C8 C 0.3585(3) 0.8640(3) 0.1825(3) 0.0545(6) Uani 1 1 d .
H8A H 0.4055 0.8813 0.2790 0.065 Uiso 1 1 calc R
H8B H 0.4202 0.8209 0.1101 0.065 Uiso 1 1 calc R
C9 C 0.3937(3) 1.0345(3) 0.2019(3) 0.0619(6) Uani 1 1 d .
H9A H 0.3219 1.0737 0.2629 0.074 Uiso 1 1 calc R
H9B H 0.3661 1.0233 0.1028 0.074 Uiso 1 1 calc R
C10 C 0.5698(4) 1.1683(4) 0.2752(5) 0.1113(15) Uani 1 1 d .
H10A H 0.5991 1.1740 0.3713 0.134 Uiso 1 1 calc R
H10B H 0.6406 1.1317 0.2109 0.134 Uiso 1 1 calc R
C11 C 0.6044(5) 1.3359(5) 0.3027(8) 0.181(3) Uani 1 1 d .
H11A H 0.5981 1.3375 0.2077 0.271 Uiso 1 1 calc R
H11B H 0.7136 1.4158 0.3651 0.271 Uiso 1 1 calc R
H11C H 0.5248 1.3677 0.3539 0.271 Uiso 1 1 calc R
C12 C 0.1461(2) 0.3520(2) 0.0803(2) 0.0407(5) Uani 1 1 d .
C13 C 0.1071(4) 0.3148(3) 0.2095(3) 0.0637(7) Uani 1 1 d .
H13A H 0.1486 0.4206 0.3031 0.095 Uiso 1 1 calc R
H13B H 0.1584 0.2472 0.2137 0.095 Uiso 1 1 calc R
H13C H -0.0107 0.2528 0.1946 0.095 Uiso 1 1 calc R
C14 C 0.3283(3) 0.4617(3) 0.1080(3) 0.0560(6) Uani 1 1 d .
H14A H 0.3511 0.4886 0.0264 0.084 Uiso 1 1 calc R
H14B H 0.3876 0.4011 0.1131 0.084 Uiso 1 1 calc R
H14C H 0.3629 0.5659 0.2022 0.084 Uiso 1 1 calc R

loop_
_atom_site_aniso_label
_atom_site_aniso_U_11
_atom_site_aniso_U_22
_atom_site_aniso_U_33
_atom_site_aniso_U_23
_atom_site_aniso_U_13
_atom_site_aniso_U_12
Mg1 0.0296(3) 0.0365(4) 0.0452(4) 0.0209(3) 0.0050(3) 0.0158(3)
N1 0.0359(8) 0.0363(8) 0.0392(9) 0.0162(7) 0.0044(7) 0.0174(7)
O1 0.0347(7) 0.0394(7) 0.0426(7) 0.0233(6) 0.0072(5) 0.0214(6)
C1 0.0369(10) 0.0332(10) 0.0441(11) 0.0144(8) 0.0026(8) 0.0168(8)
C2 0.0479(12) 0.0552(13) 0.0547(13) 0.0213(11) 0.0080(10) 0.0326(11)
C3 0.0514(13) 0.0630(15) 0.0578(14) 0.0222(12) 0.0198(11) 0.0333(12)
C4 0.0585(13) 0.0580(14) 0.0467(12) 0.0246(11) 0.0178(10) 0.0308(11)
C5 0.0459(11) 0.0423(11) 0.0406(11) 0.0170(9) 0.0055(9) 0.0206(9)
C6 0.0449(11) 0.0410(11) 0.0540(12) 0.0269(10) 0.0078(9) 0.0243(9)
C7 0.0714(16) 0.0713(16) 0.0452(13) 0.0307(12) 0.0129(11) 0.0435(13)
C8 0.0355(11) 0.0528(13) 0.0742(16) 0.0320(12) 0.0066(10) 0.0174(10)
C9 0.0436(12) 0.0503(13) 0.0806(18) 0.0283(13) 0.0064(12) 0.0145(10)
C10 0.0554(17) 0.067(2) 0.189(4) 0.062(2) -0.014(2) 0.0074(15)
C11 0.086(3) 0.075(3) 0.328(8) 0.086(4) -0.050(4) 0.002(2)
C12 0.0457(11) 0.0449(11) 0.0445(11) 0.0254(9) 0.0074(9) 0.0276(9)
C13 0.098(2) 0.0697(16) 0.0546(14) 0.0389(13) 0.0197(13) 0.0560(15)
C14 0.0434(12) 0.0543(13) 0.0683(15) 0.0222(12) -0.0040(10) 0.0281(10)

loop_
_atom_type_symbol
_atom_type_description
_atom_type_scat_dispersion_real
_atom_type_scat_dispersion_imag
_atom_type_scat_source
C C 0.0033 0.0016 'International Tables Vol C Tables 4.2.6.8 and 6.1.1.4'
H H 0.0000 0.0000 'International Tables Vol C Tables 4.2.6.8 and 6.1.1.4'
N N 0.0061 0.0033 'International Tables Vol C Tables 4.2.6.8 and 6.1.1.4'
O O 0.0106 0.0060 'International Tables Vol C Tables 4.2.6.8 and 6.1.1.4'
Mg Mg 0.0486 0.0363 'International Tables Vol C Tables 4.2.6.8 and 6.1.1.4'

loop_
_geom_angle_atom_site_label_1
_geom_angle_atom_site_label_2
_geom_angle_atom_site_label_3
_geom_angle
_geom_angle_site_symmetry_1
_geom_angle_site_symmetry_3
O1 Mg1 O1 85.09(5) . 2_565
O1 Mg1 C8 124.14(8) . .
O1 Mg1 C8 132.14(8) 2_565 .
O1 Mg1 N1 110.89(6) . .
O1 Mg1 N1 89.68(6) 2_565 .
C8 Mg1 N1 109.19(8) . .
O1 Mg1 Mg1 42.77(4) . 2_565
O1 Mg1 Mg1 42.32(4) 2_565 2_565
C8 Mg1 Mg1 146.78(8) . 2_565
N1 Mg1 Mg1 103.72(5) . 2_565
C5 N1 C1 119.23(17) . .
C5 N1 Mg1 125.59(13) . .
C1 N1 Mg1 114.68(13) . .
C12 O1 Mg1 134.93(12) . .
C12 O1 Mg1 123.11(12) . 2_565
Mg1 O1 Mg1 94.91(5) . 2_565
N1 C1 C2 120.95(19) . .
N1 C1 C6 116.97(17) . .
C2 C1 C6 122.08(18) . .
C3 C2 C1 119.4(2) . .
C2 C3 C4 119.4(2) . .
C3 C4 C5 119.1(2) . .
N1 C5 C4 121.87(19) . .
N1 C5 C7 116.65(18) . .
C4 C5 C7 121.5(2) . .
C1 C6 C12 115.25(16) . 2_565
C9 C8 Mg1 121.19(15) . .
C8 C9 C10 114.6(2) . .
C11 C10 C9 115.6(3) . .
O1 C12 C13 109.99(16) . .
O1 C12 C14 109.63(16) . .
C13 C12 C14 110.28(19) . .
O1 C12 C6 109.43(15) . 2_565
C13 C12 C6 107.19(17) . 2_565
C14 C12 C6 110.28(17) . 2_565

loop_
_geom_bond_atom_site_label_1
_geom_bond_atom_site_label_2
_geom_bond_distance
_geom_bond_site_symmetry_2
Mg1 O1 1.9712(14) .
Mg1 O1 1.9880(14) 2_565
Mg1 C8 2.132(2) .
Mg1 N1 2.1860(17) .
Mg1 Mg1 2.9169(13) 2_565
N1 C5 1.345(3) .
N1 C1 1.351(2) .
O1 C12 1.416(2) .
O1 Mg1 1.9880(14) 2_565
C1 C2 1.393(3) .
C1 C6 1.498(3) .
C2 C3 1.373(3) .
C3 C4 1.378(3) .
C4 C5 1.382(3) .
C5 C7 1.503(3) .
C6 C12 1.549(3) 2_565
C8 C9 1.506(3) .
C9 C10 1.531(4) .
C10 C11 1.452(5) .
C12 C13 1.527(3) .
C12 C14 1.529(3) .
C12 C6 1.549(3) 2_565

loop_
_geom_torsion_atom_site_label_1
_geom_torsion_atom_site_label_2
_geom_torsion_atom_site_label_3
_geom_torsion_atom_site_label_4
_geom_torsion
_geom_torsion_site_symmetry_1
_geom_torsion_site_symmetry_4
O1 Mg1 N1 C5 51.55(17) . .
O1 Mg1 N1 C5 136.18(16) 2_565 .
C8 Mg1 N1 C5 -88.70(17) . .
Mg1 Mg1 N1 C5 95.86(16) 2_565 .
O1 Mg1 N1 C1 -120.33(13) . .
O1 Mg1 N1 C1 -35.70(13) 2_565 .
C8 Mg1 N1 C1 99.41(15) . .
Mg1 Mg1 N1 C1 -76.02(13) 2_565 .
O1 Mg1 O1 C12 149.34(18) 2_565 .
C8 Mg1 O1 C12 10.3(2) . .
N1 Mg1 O1 C12 -122.88(16) . .
Mg1 Mg1 O1 C12 149.34(18) 2_565 .
O1 Mg1 O1 Mg1 0.0 2_565 2_565
C8 Mg1 O1 Mg1 -139.07(10) . 2_565
N1 Mg1 O1 Mg1 87.78(7) . 2_565
C5 N1 C1 C2 -1.6(3) . .
Mg1 N1 C1 C2 170.79(16) . .
C5 N1 C1 C6 177.89(17) . .
Mg1 N1 C1 C6 -9.7(2) . .
N1 C1 C2 C3 1.0(3) . .
C6 C1 C2 C3 -178.5(2) . .
C1 C2 C3 C4 0.4(4) . .
C2 C3 C4 C5 -1.0(4) . .
C1 N1 C5 C4 1.0(3) . .
Mg1 N1 C5 C4 -170.58(16) . .
C1 N1 C5 C7 -178.79(18) . .
Mg1 N1 C5 C7 9.7(3) . .
C3 C4 C5 N1 0.4(3) . .
C3 C4 C5 C7 -179.9(2) . .
N1 C1 C6 C12 70.8(2) . 2_565
C2 C1 C6 C12 -109.6(2) . 2_565
O1 Mg1 C8 C9 173.23(18) . .
O1 Mg1 C8 C9 54.9(2) 2_565 .
N1 Mg1 C8 C9 -53.0(2) . .
Mg1 Mg1 C8 C9 118.9(2) 2_565 .
Mg1 C8 C9 C10 171.0(3) . .
C8 C9 C10 C11 -176.6(4) . .
Mg1 O1 C12 C13 104.2(2) . .
Mg1 O1 C12 C13 -113.12(17) 2_565 .
Mg1 O1 C12 C14 -17.2(2) . .
Mg1 O1 C12 C14 125.45(16) 2_565 .
Mg1 O1 C12 C6 -138.27(15) . 2_565
Mg1 O1 C12 C6 4.4(2) 2_565 2_565
